data_4306885
loop_
_publ_author_name
'Virginia Diez'
'Jos\'e V. Cuevas'
'Gabriel Garc\'ia-Herbosa'
'Gabriel Aull\'on'
'Jonathan P. H. Charmant'
'Arancha Carbayo'
'Asunci\'on Mu\~noz'

_publ_contact_author_address
;Plaza Misael Banuelos s/n
09001
BURGOS
SPAIN
;
_publ_contact_author_email jvcv@ubu.es
_publ_contact_author_fax '+34 947258831'
_publ_contact_author_name 'Jose V. Cuevas'
_publ_contact_author_phone '+34 947258050'
_publ_section_title
;
1H NMR Direct Observation of Enantiomeric Exchange in Palladium(II) and
Platinum(II) Complexes Containing N,N' Bidentate
Aryl-pyridin-2-ylmethyl-amine Ligands
;
_journal_name_full 'Inorganic Chemistry'
_journal_page_first 568
_journal_page_last 577
_journal_paper_doi 10.1021/ic061060u
_journal_volume 46
_journal_year 2007
_chemical_formula_moiety 'C13 H14 Cl2 N2 Pt'
_chemical_formula_sum 'C13 H14 Cl2 N2 Pt'
_chemical_formula_weight 464.25
_chemical_name_systematic
;
 ?
;
_space_group_IT_number 61
_symmetry_cell_setting orthorhombic
_symmetry_space_group_name_Hall '-P 2ac 2ab'
_symmetry_space_group_name_H-M 'P b c a'
_atom_sites_solution_hydrogens geom
_atom_sites_solution_primary direct
_atom_sites_solution_secondary difmap
_audit_creation_method SHELXL-97
_cell_angle_alpha 90.00
_cell_angle_beta 90.00
_cell_angle_gamma 90.00
_cell_formula_units_Z 8
_cell_length_a 9.978(2)
_cell_length_b 14.061(3)
_cell_length_c 20.115(6)
_cell_measurement_reflns_used 915
_cell_measurement_temperature 173(2)
_cell_measurement_theta_max 27.4
_cell_measurement_theta_min 3.1
_cell_volume 2822.1(12)
_computing_cell_refinement 'Bruker SMART'
_computing_data_collection 'Bruker SMART'
_computing_data_reduction 'Bruker SAINT'
_computing_molecular_graphics 'Bruker SHELXTL'
_computing_publication_material 'Bruker SHELXTL'
_computing_structure_refinement 'SHELXL-97 (Sheldrick, 1997)'
_computing_structure_solution 'SHELXS-97 (Sheldrick, 1990)'
_diffrn_ambient_temperature 173(2)
_diffrn_measured_fraction_theta_full 0.998
_diffrn_measured_fraction_theta_max 0.998
_diffrn_measurement_device_type 'CCD area detector'
_diffrn_measurement_method 'omega scans'
_diffrn_radiation_monochromator graphite
_diffrn_radiation_source 'fine-focus sealed tube'
_diffrn_radiation_type MoK\a
_diffrn_radiation_wavelength 0.71073
_diffrn_reflns_av_R_equivalents 0.0418
_diffrn_reflns_av_sigmaI/netI 0.0311
_diffrn_reflns_limit_h_max 11
_diffrn_reflns_limit_h_min -12
_diffrn_reflns_limit_k_max 16
_diffrn_reflns_limit_k_min -18
_diffrn_reflns_limit_l_max 26
_diffrn_reflns_limit_l_min -15
_diffrn_reflns_number 17026
_diffrn_reflns_theta_full 27.48
_diffrn_reflns_theta_max 27.48
_diffrn_reflns_theta_min 2.02
_diffrn_standards_decay_% 0
_exptl_absorpt_coefficient_mu 10.305
_exptl_absorpt_correction_T_max 0.192
_exptl_absorpt_correction_T_min 0.107
_exptl_absorpt_correction_type multi-scan
_exptl_absorpt_process_details 'SADABS (Sheldrick,2001)'
_exptl_crystal_colour yellow
_exptl_crystal_density_diffrn 2.185
_exptl_crystal_density_method 'not measured'
_exptl_crystal_description block
_exptl_crystal_F_000 1744
_exptl_crystal_size_max 0.46
_exptl_crystal_size_mid 0.20
_exptl_crystal_size_min 0.16
_refine_diff_density_max 1.151
_refine_diff_density_min -1.685
_refine_diff_density_rms 0.157
_refine_ls_extinction_method none
_refine_ls_goodness_of_fit_ref 1.078
_refine_ls_hydrogen_treatment mixed
_refine_ls_matrix_type full
_refine_ls_number_parameters 167
_refine_ls_number_reflns 3224
_refine_ls_number_restraints 0
_refine_ls_restrained_S_all 1.078
_refine_ls_R_factor_all 0.0344
_refine_ls_R_factor_gt 0.0226
_refine_ls_shift/su_max 0.001
_refine_ls_shift/su_mean 0.000
_refine_ls_structure_factor_coef Fsqd
_refine_ls_weighting_details 'calc w=1/[\s^2^(Fo^2^)+(0.0236P)^2^+2.1770P] where P=(Fo^2^+2Fc^2^)/3'
_refine_ls_weighting_scheme calc
_refine_ls_wR_factor_gt 0.0513
_refine_ls_wR_factor_ref 0.0562
_reflns_number_gt 2614
_reflns_number_total 3224
_reflns_threshold_expression >2sigma(I)
_cod_data_source_file ic061060urom20061027_063835_1.cif
_cod_data_source_block 2a
_cod_depositor_comments
;
The following automatic conversions were performed:
'_symmetry_cell_setting' value 'Orthorhombic' changed to 'orthorhombic'
according to '/home/saulius/struct/CIF-dictionaries/cif_core.dic'
dictionary named 'cif_core.dic' version 2.4.1 from 2010-06-29.

Automatic conversion script
Id: cif_fix_enum 1527 2010-12-29 10:47:43Z saulius 
;
_cod_database_code 4306885

loop_
_symmetry_equiv_pos_as_xyz
'x, y, z'
'-x+1/2, -y, z+1/2'
'-x, y+1/2, -z+1/2'
'x+1/2, -y+1/2, -z'
'-x, -y, -z'
'x-1/2, y, -z-1/2'
'x, -y-1/2, z-1/2'
'-x-1/2, y-1/2, z'

loop_
_atom_site_label
_atom_site_type_symbol
_atom_site_fract_x
_atom_site_fract_y
_atom_site_fract_z
_atom_site_U_iso_or_equiv
_atom_site_adp_type
_atom_site_occupancy
_atom_site_symmetry_multiplicity
_atom_site_calc_flag
_atom_site_refinement_flags
_atom_site_disorder_assembly
_atom_site_disorder_group
Pt1 Pt 0.036515(14) 0.978033(10) 0.371504(7) 0.01858(6) Uani 1 1 d . . .
C1 C 0.0829(4) 0.8347(3) 0.2622(2) 0.0308(10) Uani 1 1 d . . .
H1 H 0.0157 0.8675 0.2379 0.037 Uiso 1 1 calc R . .
C2 C 0.1448(5) 0.7573(3) 0.2337(2) 0.0384(12) Uani 1 1 d . . .
H2 H 0.1189 0.7361 0.1907 0.046 Uiso 1 1 calc R . .
C3 C 0.2444(5) 0.7109(3) 0.2681(3) 0.0378(11) Uani 1 1 d . . .
H3 H 0.2880 0.6572 0.2492 0.045 Uiso 1 1 calc R . .
C4 C 0.2799(4) 0.7429(3) 0.3299(2) 0.0298(10) Uani 1 1 d . . .
H4 H 0.3499 0.7125 0.3539 0.036 Uiso 1 1 calc R . .
C5 C 0.2132(4) 0.8197(3) 0.3570(2) 0.0230(9) Uani 1 1 d . . .
C6 C 0.2374(4) 0.8531(3) 0.4267(2) 0.0246(9) Uani 1 1 d . . .
H6A H 0.3339 0.8470 0.4374 0.030 Uiso 1 1 calc R . .
H6B H 0.1867 0.8125 0.4581 0.030 Uiso 1 1 calc R . .
C7 C 0.3049(4) 1.0232(3) 0.4320(2) 0.0204(8) Uani 1 1 d . . .
C8 C 0.3285(4) 1.0823(3) 0.4854(2) 0.0233(8) Uani 1 1 d . . .
H8 H 0.2747 1.0784 0.5242 0.028 Uiso 1 1 calc R . .
C9 C 0.4333(4) 1.1483(3) 0.4812(2) 0.0262(9) Uani 1 1 d . . .
H9 H 0.4495 1.1900 0.5175 0.031 Uiso 1 1 calc R . .
C10 C 0.5139(4) 1.1541(3) 0.4251(2) 0.0259(9) Uani 1 1 d . . .
C11 C 0.4891(4) 1.0912(3) 0.3730(2) 0.0291(10) Uani 1 1 d . . .
H11 H 0.5451 1.0928 0.3348 0.035 Uiso 1 1 calc R . .
C12 C 0.3842(5) 1.0264(3) 0.3757(2) 0.0265(9) Uani 1 1 d . . .
H12 H 0.3673 0.9848 0.3394 0.032 Uiso 1 1 calc R . .
C13 C 0.6247(4) 1.2272(3) 0.4196(2) 0.0335(10) Uani 1 1 d . . .
H13A H 0.6217 1.2697 0.4582 0.050 Uiso 1 1 calc R . .
H13B H 0.6123 1.2645 0.3789 0.050 Uiso 1 1 calc R . .
H13C H 0.7116 1.1949 0.4181 0.050 Uiso 1 1 calc R . .
Cl1 Cl -0.14595(11) 0.99132(8) 0.30264(6) 0.0367(3) Uani 1 1 d . . .
Cl2 Cl -0.03165(10) 1.10822(7) 0.43236(5) 0.0272(2) Uani 1 1 d . . .
N1 N 0.1149(3) 0.8652(2) 0.32316(16) 0.0211(7) Uani 1 1 d . . .
N2 N 0.1948(3) 0.9552(2) 0.43526(18) 0.0209(7) Uani 1 1 d . . .
H2A H 0.160(4) 0.962(3) 0.471(2) 0.025 Uiso 1 1 d . . .

loop_
_atom_site_aniso_label
_atom_site_aniso_U_11
_atom_site_aniso_U_22
_atom_site_aniso_U_33
_atom_site_aniso_U_23
_atom_site_aniso_U_13
_atom_site_aniso_U_12
Pt1 0.01910(9) 0.01939(9) 0.01723(9) 0.00179(6) 0.00108(6) 0.00119(6)
C1 0.029(2) 0.038(3) 0.025(2) -0.0072(19) -0.0017(19) -0.003(2)
C2 0.041(3) 0.044(3) 0.030(3) -0.014(2) 0.006(2) -0.008(2)
C3 0.037(2) 0.032(3) 0.045(3) -0.010(2) 0.015(2) -0.002(2)
C4 0.025(2) 0.023(2) 0.041(3) 0.0003(19) 0.009(2) 0.0021(17)
C5 0.0223(19) 0.020(2) 0.027(2) -0.0009(16) 0.0024(17) -0.0064(16)
C6 0.026(2) 0.0182(19) 0.030(2) 0.0055(17) -0.0006(18) 0.0025(17)
C7 0.0197(18) 0.0177(18) 0.024(2) 0.0034(17) -0.0006(16) 0.0007(15)
C8 0.0212(19) 0.025(2) 0.023(2) -0.0013(16) 0.0004(16) 0.0017(16)
C9 0.023(2) 0.025(2) 0.031(2) -0.0048(18) -0.0095(18) 0.0048(17)
C10 0.0188(19) 0.023(2) 0.036(3) 0.0030(18) -0.0058(18) -0.0012(16)
C11 0.026(2) 0.032(2) 0.030(2) 0.0043(18) 0.0066(18) -0.0007(18)
C12 0.028(2) 0.030(2) 0.021(2) -0.0005(18) 0.0032(18) -0.0014(18)
C13 0.027(2) 0.029(2) 0.045(3) 0.008(2) -0.008(2) -0.0080(19)
Cl1 0.0316(6) 0.0438(6) 0.0348(6) 0.0004(5) -0.0112(5) 0.0096(5)
Cl2 0.0314(5) 0.0231(5) 0.0272(5) 0.0002(4) 0.0084(4) 0.0060(4)
N1 0.0219(16) 0.0226(17) 0.0188(16) -0.0007(13) -0.0001(14) -0.0015(14)
N2 0.0232(17) 0.0206(18) 0.0188(17) -0.0025(13) 0.0003(14) 0.0002(13)

loop_
_atom_type_symbol
_atom_type_description
_atom_type_scat_dispersion_real
_atom_type_scat_dispersion_imag
_atom_type_scat_source
C C 0.0033 0.0016 'International Tables Vol C Tables 4.2.6.8 and 6.1.1.4'
H H 0.0000 0.0000 'International Tables Vol C Tables 4.2.6.8 and 6.1.1.4'
N N 0.0061 0.0033 'International Tables Vol C Tables 4.2.6.8 and 6.1.1.4'
Cl Cl 0.1484 0.1585 'International Tables Vol C Tables 4.2.6.8 and 6.1.1.4'
Pt Pt -1.7033 8.3905 'International Tables Vol C Tables 4.2.6.8 and 6.1.1.4'

loop_
_geom_angle_atom_site_label_1
_geom_angle_atom_site_label_2
_geom_angle_atom_site_label_3
_geom_angle
_geom_angle_site_symmetry_1
_geom_angle_site_symmetry_3
_geom_angle_publ_flag
N1 Pt1 N2 83.13(13) . . ?
N1 Pt1 Cl1 94.61(10) . . ?
N2 Pt1 Cl1 175.33(10) . . ?
N1 Pt1 Cl2 173.99(10) . . ?
N2 Pt1 Cl2 91.11(10) . . ?
Cl1 Pt1 Cl2 91.25(4) . . ?
N1 C1 C2 121.9(4) . . ?
N1 C1 H1 119.1 . . ?
C2 C1 H1 119.1 . . ?
C3 C2 C1 119.3(4) . . ?
C3 C2 H2 120.4 . . ?
C1 C2 H2 120.4 . . ?
C4 C3 C2 119.2(4) . . ?
C4 C3 H3 120.4 . . ?
C2 C3 H3 120.4 . . ?
C3 C4 C5 119.4(4) . . ?
C3 C4 H4 120.3 . . ?
C5 C4 H4 120.3 . . ?
N1 C5 C4 121.3(4) . . ?
N1 C5 C6 116.0(3) . . ?
C4 C5 C6 122.5(4) . . ?
C5 C6 N2 111.1(3) . . ?
C5 C6 H6A 109.4 . . ?
N2 C6 H6A 109.4 . . ?
C5 C6 H6B 109.4 . . ?
N2 C6 H6B 109.4 . . ?
H6A C6 H6B 108.0 . . ?
C8 C7 C12 121.4(4) . . ?
C8 C7 N2 119.3(4) . . ?
C12 C7 N2 119.3(4) . . ?
C7 C8 C9 118.7(4) . . ?
C7 C8 H8 120.6 . . ?
C9 C8 H8 120.6 . . ?
C10 C9 C8 121.3(4) . . ?
C10 C9 H9 119.4 . . ?
C8 C9 H9 119.4 . . ?
C9 C10 C11 118.2(4) . . ?
C9 C10 C13 121.5(4) . . ?
C11 C10 C13 120.3(4) . . ?
C12 C11 C10 121.4(4) . . ?
C12 C11 H11 119.3 . . ?
C10 C11 H11 119.3 . . ?
C7 C12 C11 118.9(4) . . ?
C7 C12 H12 120.5 . . ?
C11 C12 H12 120.5 . . ?
C10 C13 H13A 109.5 . . ?
C10 C13 H13B 109.5 . . ?
H13A C13 H13B 109.5 . . ?
C10 C13 H13C 109.5 . . ?
H13A C13 H13C 109.5 . . ?
H13B C13 H13C 109.5 . . ?
C1 N1 C5 118.8(4) . . ?
C1 N1 Pt1 126.9(3) . . ?
C5 N1 Pt1 114.2(3) . . ?
C7 N2 C6 114.0(3) . . ?
C7 N2 Pt1 116.6(3) . . ?
C6 N2 Pt1 107.1(2) . . ?
C7 N2 H2A 107(3) . . ?
C6 N2 H2A 110(3) . . ?
Pt1 N2 H2A 102(3) . . ?

loop_
_geom_bond_atom_site_label_1
_geom_bond_atom_site_label_2
_geom_bond_distance
_geom_bond_site_symmetry_2
_geom_bond_publ_flag
Pt1 N1 2.019(3) . ?
Pt1 N2 2.059(3) . ?
Pt1 Cl1 2.2952(12) . ?
Pt1 Cl2 2.3047(11) . ?
C1 N1 1.337(5) . ?
C1 C2 1.377(6) . ?
C1 H1 0.9500 . ?
C2 C3 1.376(7) . ?
C2 H2 0.9500 . ?
C3 C4 1.369(7) . ?
C3 H3 0.9500 . ?
C4 C5 1.381(6) . ?
C4 H4 0.9500 . ?
C5 N1 1.355(5) . ?
C5 C6 1.499(6) . ?
C6 N2 1.507(5) . ?
C6 H6A 0.9900 . ?
C6 H6B 0.9900 . ?
C7 C8 1.379(5) . ?
C7 C12 1.382(6) . ?
C7 N2 1.458(5) . ?
C8 C9 1.400(6) . ?
C8 H8 0.9500 . ?
C9 C10 1.388(6) . ?
C9 H9 0.9500 . ?
C10 C11 1.393(6) . ?
C10 C13 1.514(6) . ?
C11 C12 1.389(6) . ?
C11 H11 0.9500 . ?
C12 H12 0.9500 . ?
C13 H13A 0.9800 . ?
C13 H13B 0.9800 . ?
C13 H13C 0.9800 . ?
N2 H2A 0.81(5) . ?

loop_
_geom_torsion_atom_site_label_1
_geom_torsion_atom_site_label_2
_geom_torsion_atom_site_label_3
_geom_torsion_atom_site_label_4
_geom_torsion
_geom_torsion_site_symmetry_1
_geom_torsion_site_symmetry_2
_geom_torsion_site_symmetry_3
_geom_torsion_site_symmetry_4
_geom_torsion_publ_flag
N1 C1 C2 C3 -1.4(7) . . . . ?
C1 C2 C3 C4 -0.1(7) . . . . ?
C2 C3 C4 C5 1.4(7) . . . . ?
C3 C4 C5 N1 -1.2(6) . . . . ?
C3 C4 C5 C6 174.2(4) . . . . ?
N1 C5 C6 N2 -25.8(5) . . . . ?
C4 C5 C6 N2 158.6(4) . . . . ?
C12 C7 C8 C9 1.6(6) . . . . ?
N2 C7 C8 C9 -179.0(3) . . . . ?
C7 C8 C9 C10 -0.9(6) . . . . ?
C8 C9 C10 C11 -0.9(6) . . . . ?
C8 C9 C10 C13 178.2(4) . . . . ?
C9 C10 C11 C12 2.0(7) . . . . ?
C13 C10 C11 C12 -177.1(4) . . . . ?
C8 C7 C12 C11 -0.5(6) . . . . ?
N2 C7 C12 C11 -179.9(4) . . . . ?
C10 C11 C12 C7 -1.3(7) . . . . ?
C2 C1 N1 C5 1.6(6) . . . . ?
C2 C1 N1 Pt1 179.0(3) . . . . ?
C4 C5 N1 C1 -0.3(6) . . . . ?
C6 C5 N1 C1 -176.0(4) . . . . ?
C4 C5 N1 Pt1 -177.9(3) . . . . ?
C6 C5 N1 Pt1 6.4(4) . . . . ?
N2 Pt1 N1 C1 -167.8(4) . . . . ?
Cl1 Pt1 N1 C1 16.3(3) . . . . ?
N2 Pt1 N1 C5 9.6(3) . . . . ?
Cl1 Pt1 N1 C5 -166.2(2) . . . . ?
C8 C7 N2 C6 -121.5(4) . . . . ?
C12 C7 N2 C6 57.9(5) . . . . ?
C8 C7 N2 Pt1 112.9(3) . . . . ?
C12 C7 N2 Pt1 -67.7(4) . . . . ?
C5 C6 N2 C7 -99.3(4) . . . . ?
C5 C6 N2 Pt1 31.1(4) . . . . ?
N1 Pt1 N2 C7 106.7(3) . . . . ?
Cl2 Pt1 N2 C7 -71.5(3) . . . . ?
N1 Pt1 N2 C6 -22.3(2) . . . . ?
Cl2 Pt1 N2 C6 159.4(2) . . . . ?
